data_4502248
loop_
_publ_author_name
'Tian, Ai-xiang'
'Ying, Jun'
'Peng, Jun'
'Sha, Jing-quan'
'Su, Zhong-min'
'Pang, Hai-jun'
'Zhang, Peng-peng'
'Chen, Yuan'
'Zhu, Min'
'Shen, Yan'

_publ_section_title
;
 Using Flexible and Rigid Organic Ligands to Tune Topology Structures
 Based on Keggin Polyoxometalates
;
_journal_issue 3
_journal_name_full 'Crystal Growth &amp; Design'
_journal_page_first 1104
_journal_paper_doi 10.1021/cg900806k
_journal_volume 10
_journal_year 2010
_chemical_formula_sum 'C72 H77 Cu6 N36 O42 P W12'
_chemical_formula_weight 4737
_chemical_name_systematic
; 
 ? 
;
_space_group_IT_number 2
_symmetry_cell_setting triclinic
_symmetry_space_group_name_Hall '-P 1'
_symmetry_space_group_name_H-M 'P -1'
_atom_sites_solution_hydrogens geom
_atom_sites_solution_primary direct
_atom_sites_solution_secondary difmap
_audit_creation_method SHELXL-97
_cell_angle_alpha 76.4150(10)
_cell_angle_beta 62.9530(10)
_cell_angle_gamma 72.6040(10)
_cell_formula_units_Z 1
_cell_length_a 13.9881(8)
_cell_length_b 14.3592(8)
_cell_length_c 15.3319(9)
_cell_measurement_temperature 273(2)
_cell_volume 2599.5(3)
_computing_structure_refinement 'SHELXL-97 (Sheldrick, 1997)'
_computing_structure_solution 'SHELXS-97 (Sheldrick, 1990)'
_diffrn_ambient_temperature 273(2)
_diffrn_measured_fraction_theta_full 0.971
_diffrn_measured_fraction_theta_max 0.971
_diffrn_measurement_device_type 'CCD area detector'
_diffrn_measurement_method 'CCD area detector'
_diffrn_radiation_monochromator graphite
_diffrn_radiation_source 'fine-focus sealed tube'
_diffrn_radiation_type MoK\a
_diffrn_radiation_wavelength 0.71073
_diffrn_reflns_av_R_equivalents 0.0206
_diffrn_reflns_av_sigmaI/netI 0.0390
_diffrn_reflns_limit_h_max 17
_diffrn_reflns_limit_h_min -17
_diffrn_reflns_limit_k_max 17
_diffrn_reflns_limit_k_min -9
_diffrn_reflns_limit_l_max 18
_diffrn_reflns_limit_l_min -18
_diffrn_reflns_number 14532
_diffrn_reflns_theta_full 26.01
_diffrn_reflns_theta_max 26.01
_diffrn_reflns_theta_min 1.50
_diffrn_standards_decay_% none
_diffrn_standards_interval_count none
_diffrn_standards_interval_time none
_diffrn_standards_number none
_exptl_absorpt_coefficient_mu 14.527
_exptl_absorpt_correction_T_max 0.234
_exptl_absorpt_correction_T_min 0.077
_exptl_absorpt_correction_type numerical
_exptl_absorpt_process_details 'ABSCOR by T.Higashi    8 March, 1995'
_exptl_crystal_colour black
_exptl_crystal_density_diffrn 3.023
_exptl_crystal_density_method 'not measured'
_exptl_crystal_description block
_exptl_crystal_F_000 2169
_exptl_crystal_size_max 0.26
_exptl_crystal_size_mid 0.16
_exptl_crystal_size_min 0.1
_refine_diff_density_max 3.485
_refine_diff_density_min -1.850
_refine_diff_density_rms 0.326
_refine_ls_extinction_method none
_refine_ls_goodness_of_fit_ref 1.088
_refine_ls_hydrogen_treatment mixed
_refine_ls_matrix_type full
_refine_ls_number_parameters 741
_refine_ls_number_reflns 9948
_refine_ls_number_restraints 0
_refine_ls_restrained_S_all 1.088
_refine_ls_R_factor_all 0.0592
_refine_ls_R_factor_gt 0.0521
_refine_ls_shift/su_max 0.001
_refine_ls_shift/su_mean 0.000
_refine_ls_structure_factor_coef Fsqd
_refine_ls_weighting_details 'calc w=1/[\s^2^(Fo^2^)+(0.0710P)^2^+58.0920P] where P=(Fo^2^+2Fc^2^)/3'
_refine_ls_weighting_scheme calc
_refine_ls_wR_factor_gt 0.1394
_refine_ls_wR_factor_ref 0.1444
_reflns_number_gt 8781
_reflns_number_total 10240
_reflns_threshold_expression >2sigma(I)
_cod_data_source_file cg900806k_si_004.cif
_cod_data_source_block compound-2
_cod_depositor_comments
;
The following automatic conversions were performed:

'_symmetry_cell_setting' value 'Triclinic' changed to 'triclinic'
according to /home/saulius/struct/CIF-dictionaries/cif_core.dic
dictionary named 'cif_core.dic' version 2.4.2 from 2011-04-26.

Automatic conversion script
Id: cif_fix_values 1715 2011-07-08 13:25:40Z adriana 
;
_cod_original_sg_symbol_H-M P-1
_cod_database_code 4502248

loop_
_symmetry_equiv_pos_as_xyz
'x, y, z'
'-x, -y, -z'

loop_
_atom_site_label
_atom_site_type_symbol
_atom_site_fract_x
_atom_site_fract_y
_atom_site_fract_z
_atom_site_U_iso_or_equiv
_atom_site_adp_type
_atom_site_occupancy
_atom_site_symmetry_multiplicity
_atom_site_calc_flag
_atom_site_refinement_flags
P1 P 0.5000 0.0000 0.5000 0.0023(6) Uiso 1 2 d S
W1 W 0.60080(4) -0.24411(4) 0.58164(4) 0.02603(14) Uani 1 1 d .
W2 W 0.36664(4) -0.09522(4) 0.75007(4) 0.02803(14) Uani 1 1 d .
W3 W 0.26446(4) 0.14906(4) 0.66761(3) 0.02152(13) Uani 1 1 d .
W4 W 0.63193(4) -0.04793(4) 0.66100(4) 0.02839(14) Uani 1 1 d .
W5 W 0.52913(4) 0.19851(4) 0.58072(4) 0.02548(14) Uani 1 1 d .
W6 W 0.76124(4) 0.05081(4) 0.41173(4) 0.02995(15) Uani 1 1 d .
O1' O 0.6125(10) -0.0040(9) 0.4103(9) 0.006(3) Uiso 0.50 1 d P
OW1 O 0.6474(14) 0.3481(12) 0.7187(12) 0.083(4) Uiso 1 1 d .
O1 O 0.5531(11) -0.1027(10) 0.4721(10) 0.008(3) Uiso 0.50 1 d P
O2' O 0.5180(10) -0.0695(9) 0.5853(9) 0.003(2) Uiso 0.50 1 d P
O2 O 0.5737(10) 0.0366(9) 0.5280(9) 0.002(2) Uiso 0.50 1 d P
O3 O 0.7446(9) -0.0187(8) 0.5392(7) 0.066(5) Uani 1 1 d .
O4 O 0.7993(11) -0.0739(7) 0.3677(10) 0.053(4) Uani 1 1 d .
O5 O 0.2789(9) -0.1103(8) 0.6928(8) 0.046(3) Uiso 1 1 d .
O6 O 0.4880(7) -0.0638(8) 0.7522(9) 0.048(3) Uani 1 1 d .
O7 O 0.6620(7) -0.1760(9) 0.6283(9) 0.054(4) Uani 1 1 d .
O8 O 0.5719(9) 0.0903(8) 0.6618(7) 0.059(4) Uani 1 1 d .
O9 O 0.6702(9) 0.1629(7) 0.4781(7) 0.053(3) Uani 1 1 d .
O10 O 0.5208(8) -0.2661(9) 0.5198(6) 0.043(3) Uani 1 1 d .
O11 O 0.2966(10) 0.0392(6) 0.7533(9) 0.048(3) Uani 1 1 d .
O12 O 0.5438(8) 0.2936(7) 0.6171(6) 0.033(2) Uani 1 1 d .
O13 O 0.4669(7) -0.2090(9) 0.6914(9) 0.052(3) Uani 1 1 d .
O14 O 0.1530(7) 0.2210(7) 0.7440(6) 0.029(2) Uani 1 1 d .
O15 O 0.3063(7) -0.1422(6) 0.8674(5) 0.0249(19) Uani 1 1 d .
O16 O 0.6941(7) -0.0720(7) 0.7375(7) 0.031(2) Uani 1 1 d .
O17 O 0.3813(7) 0.1942(9) 0.6633(6) 0.038(3) Uani 1 1 d .
O18 O 0.8874(6) 0.0726(6) 0.3691(6) 0.0226(18) Uani 1 1 d .
O19 O 0.6459(7) -0.3600(6) 0.6209(7) 0.032(2) Uani 1 1 d .
O20 O 0.2846(7) 0.2271(8) 0.5436(6) 0.034(2) Uani 1 1 d .
Cu1 Cu 0.43800(14) -0.10014(12) 0.95101(13) 0.0320(4) Uani 1 1 d .
Cu2 Cu 1.45126(14) -0.50296(19) 0.41633(13) 0.0525(6) Uani 1 1 d .
Cu3 Cu 0.92292(16) -0.04591(12) 0.62501(13) 0.0366(4) Uani 1 1 d .
C1 C -0.3713(12) 0.3958(14) 1.2627(11) 0.048(4) Uani 1 1 d .
H1A H -0.3894 0.3356 1.2936 0.057 Uiso 1 1 calc R
C2 C -0.3676(10) 0.5454(12) 1.2287(10) 0.034(3) Uani 1 1 d .
H2A H -0.3879 0.6121 1.2354 0.040 Uiso 1 1 calc R
C3 C -0.2084(13) 0.3403(12) 1.1020(11) 0.043(4) Uani 1 1 d .
H3A H -0.2042 0.3671 1.0364 0.052 Uiso 1 1 calc R
H3B H -0.2339 0.2799 1.1201 0.052 Uiso 1 1 calc R
C4 C -0.0950(11) 0.3178(10) 1.1003(9) 0.029(3) Uani 1 1 d .
C5 C -0.0651(13) 0.2452(11) 1.1626(11) 0.040(3) Uiso 1 1 d .
H5A H -0.1161 0.2096 1.2091 0.048 Uiso 1 1 calc R
C6 C 0.0371(15) 0.2228(10) 1.1593(10) 0.044(4) Uani 1 1 d .
H6A H 0.0556 0.1708 1.2021 0.053 Uiso 1 1 calc R
C7 C 0.1173(11) 0.2771(9) 1.0917(8) 0.024(3) Uani 1 1 d .
C8 C 0.0839(10) 0.3533(9) 1.0295(8) 0.023(3) Uani 1 1 d .
H8A H 0.1335 0.3907 0.9837 0.027 Uiso 1 1 calc R
C9 C -0.0201(11) 0.3743(10) 1.0343(9) 0.028(3) Uani 1 1 d .
H9A H -0.0411 0.4268 0.9931 0.034 Uiso 1 1 calc R
C10 C 0.2330(12) 0.2514(11) 1.0838(10) 0.036(3) Uani 1 1 d .
H10A H 0.2636 0.3095 1.0585 0.043 Uiso 1 1 calc R
H10B H 0.2328 0.2277 1.1485 0.043 Uiso 1 1 calc R
C11 C 0.3294(11) 0.0796(10) 1.0420(9) 0.028(3) Uani 1 1 d .
H11A H 0.3149 0.0486 1.1058 0.033 Uiso 1 1 calc R
C12 C 0.3814(10) 0.1107(9) 0.8867(9) 0.028(3) Uani 1 1 d .
H12A H 0.4123 0.1012 0.8206 0.033 Uiso 1 1 calc R
C13 C 0.4987(10) -0.3103(10) 1.0267(9) 0.029(3) Uani 1 1 d .
H13A H 0.4674 -0.2993 1.0925 0.035 Uiso 1 1 calc R
C14 C 0.5478(10) -0.2853(9) 0.8721(9) 0.025(3) Uani 1 1 d .
H14A H 0.5600 -0.2567 0.8080 0.030 Uiso 1 1 calc R
C15 C 0.6432(9) -0.4581(8) 0.8321(8) 0.018(2) Uani 1 1 d .
H15A H 0.6328 -0.4382 0.7714 0.022 Uiso 1 1 calc R
H15B H 0.6167 -0.5179 0.8636 0.022 Uiso 1 1 calc R
C16 C 0.7644(9) -0.4778(8) 0.8085(7) 0.015(2) Uani 1 1 d .
C17 C 0.8165(9) -0.5682(8) 0.8408(8) 0.019(2) Uani 1 1 d .
H17A H 0.7774 -0.6172 0.8751 0.023 Uiso 1 1 calc R
C18 C 0.9262(9) -0.5859(8) 0.8224(8) 0.018(2) Uani 1 1 d .
H18A H 0.9601 -0.6464 0.8453 0.021 Uiso 1 1 calc R
C19 C 0.9874(9) -0.5132(8) 0.7692(8) 0.017(2) Uani 1 1 d .
C20 C 0.9369(10) -0.4249(9) 0.7329(8) 0.022(2) Uani 1 1 d .
H20A H 0.9765 -0.3767 0.6961 0.026 Uiso 1 1 calc R
C21 C 0.8264(9) -0.4084(8) 0.7516(8) 0.015(2) Uani 1 1 d .
H21A H 0.7934 -0.3496 0.7255 0.018 Uiso 1 1 calc R
C22 C 1.1028(9) -0.5354(10) 0.7637(9) 0.024(3) Uani 1 1 d .
H22A H 1.0998 -0.5087 0.8177 0.029 Uiso 1 1 calc R
H22B H 1.1286 -0.6061 0.7730 0.029 Uiso 1 1 calc R
C23 C 1.2655(10) -0.5403(10) 0.6002(10) 0.026(3) Uani 1 1 d .
H23A H 1.2826 -0.6075 0.5968 0.031 Uiso 1 1 calc R
C24 C 1.2684(11) -0.3914(11) 0.5672(10) 0.035(3) Uani 1 1 d .
H24A H 1.2886 -0.3323 0.5348 0.042 Uiso 1 1 calc R
C25 C 0.7668(12) 0.1049(10) 0.7593(11) 0.035(3) Uani 1 1 d .
H25A H 0.7125 0.1143 0.7371 0.042 Uiso 1 1 calc R
C26 C 0.9181(10) 0.0543(9) 0.7704(9) 0.027(3) Uani 1 1 d .
H26A H 0.9903 0.0238 0.7609 0.032 Uiso 1 1 calc R
C27 C 0.8736(11) 0.1496(9) 0.9066(9) 0.029(3) Uani 1 1 d .
H27A H 0.8042 0.1768 0.9583 0.034 Uiso 1 1 calc R
H27B H 0.9126 0.2021 0.8726 0.034 Uiso 1 1 calc R
C28 C 0.9404(10) 0.0711(9) 0.9533(8) 0.023(3) Uani 1 1 d .
C29 C 0.9041(11) -0.0155(10) 1.0025(9) 0.030(3) Uani 1 1 d .
H29A H 0.8401 -0.0254 1.0051 0.036 Uiso 1 1 calc R
C30 C 0.9657(12) -0.0869(10) 1.0477(9) 0.029(3) Uani 1 1 d .
H30A H 0.9436 -0.1455 1.0789 0.044 Uiso 1 1 calc R
C31 C 1.0953(12) -0.1875(11) 0.4995(11) 0.038(3) Uani 1 1 d .
H31A H 1.1460 -0.1755 0.5166 0.045 Uiso 1 1 calc R
C32 C 0.9463(10) -0.1836(9) 0.4962(9) 0.022(2) Uani 1 1 d .
H32A H 0.8724 -0.1700 0.5082 0.027 Uiso 1 1 calc R
C33 C 1.0206(11) -0.3124(10) 0.3818(9) 0.027(3) Uani 1 1 d .
H33A H 1.0867 -0.3201 0.3210 0.033 Uiso 1 1 calc R
H33B H 0.9579 -0.2849 0.3650 0.033 Uiso 1 1 calc R
C34 C 1.0099(10) -0.4110(9) 0.4414(9) 0.024(3) Uani 1 1 d .
C35 C 1.1017(9) -0.4776(10) 0.4483(9) 0.025(3) Uani 1 1 d .
H35A H 1.1706 -0.4626 0.4137 0.030 Uiso 1 1 calc R
C36 C 1.0908(10) -0.5663(10) 0.5066(10) 0.028(3) Uani 1 1 d .
H36A H 1.1529 -0.6111 0.5104 0.042 Uiso 1 1 calc R
N1 N -0.4213(9) 0.4795(10) 1.2991(9) 0.041(3) Uani 1 1 d .
N2 N -0.2878(9) 0.4106(11) 1.1718(8) 0.040(3) Uani 1 1 d .
N3 N -0.2856(9) 0.5093(10) 1.1511(8) 0.035(3) Uani 1 1 d .
N4 N 0.3003(9) 0.1760(8) 1.0180(7) 0.028(2) Uani 1 1 d .
N5 N 0.3334(10) 0.1968(8) 0.9185(8) 0.029(2) Uani 1 1 d .
N6 N 0.3817(9) 0.0346(8) 0.9619(7) 0.026(2) Uani 1 1 d .
N7 N 0.4960(9) -0.2366(8) 0.9518(8) 0.027(2) Uani 1 1 d .
N8 N 0.5789(7) -0.3798(7) 0.8982(6) 0.0165(19) Uani 1 1 d .
N9 N 0.5493(10) -0.3976(8) 0.9973(7) 0.030(2) Uani 1 1 d .
N10 N 1.1831(7) -0.4961(7) 0.6712(6) 0.0170(19) Uani 1 1 d .
N11 N 1.1824(9) -0.3992(8) 0.6526(9) 0.035(3) Uani 1 1 d .
N12 N 1.3226(8) -0.4780(9) 0.5330(8) 0.030(3) Uani 1 1 d .
N13 N 0.8672(8) 0.0429(8) 0.7197(8) 0.026(2) Uani 1 1 d .
N14 N 0.8503(8) 0.1155(7) 0.8362(7) 0.023(2) Uani 1 1 d .
N15 N 0.7523(9) 0.1495(9) 0.8295(9) 0.034(3) Uani 1 1 d .
N16 N 0.9891(9) -0.1434(8) 0.5367(8) 0.027(2) Uani 1 1 d .
N17 N 1.1222(9) -0.2489(9) 0.4373(10) 0.036(3) Uani 1 1 d .
N18 N 1.0258(8) -0.2454(8) 0.4368(7) 0.023(2) Uani 1 1 d .

loop_
_atom_site_aniso_label
_atom_site_aniso_U_11
_atom_site_aniso_U_22
_atom_site_aniso_U_33
_atom_site_aniso_U_23
_atom_site_aniso_U_13
_atom_site_aniso_U_12
W1 0.0230(3) 0.0238(3) 0.0255(3) -0.0016(2) -0.0062(2) -0.0046(2)
W2 0.0321(3) 0.0333(3) 0.0166(2) 0.0003(2) -0.0046(2) -0.0158(2)
W3 0.0173(2) 0.0240(3) 0.0193(2) -0.00680(19) -0.00385(19) -0.00201(19)
W4 0.0226(3) 0.0421(3) 0.0197(3) -0.0058(2) -0.0094(2) -0.0033(2)
W5 0.0267(3) 0.0238(3) 0.0238(3) -0.0075(2) -0.0034(2) -0.0107(2)
W6 0.0167(3) 0.0334(3) 0.0360(3) 0.0013(2) -0.0065(2) -0.0118(2)
O3 0.052(7) 0.036(6) 0.020(5) 0.022(4) 0.022(5) 0.036(5)
O4 0.102(10) 0.012(4) 0.098(9) 0.009(5) -0.094(9) -0.010(5)
O6 0.009(4) 0.063(7) 0.070(7) -0.056(6) 0.011(4) -0.014(4)
O7 0.008(4) 0.088(9) 0.067(7) -0.068(7) 0.017(4) -0.017(5)
O8 0.043(6) 0.036(6) 0.025(5) 0.017(4) 0.021(4) 0.019(5)
O9 0.042(6) 0.034(6) 0.018(5) 0.006(4) 0.019(4) 0.021(5)
O10 0.026(5) 0.095(9) 0.018(4) 0.017(5) -0.007(4) -0.047(6)
O11 0.093(9) 0.004(4) 0.095(9) 0.008(5) -0.086(8) -0.011(5)
O12 0.048(6) 0.036(5) 0.022(4) -0.007(4) -0.006(4) -0.032(5)
O13 0.011(4) 0.072(8) 0.066(7) -0.063(7) 0.017(4) -0.015(5)
O14 0.018(4) 0.044(6) 0.011(4) -0.013(4) -0.002(3) 0.014(4)
O15 0.035(5) 0.025(4) 0.007(3) -0.004(3) 0.005(3) -0.017(4)
O16 0.024(5) 0.047(6) 0.031(5) -0.018(4) -0.019(4) 0.000(4)
O17 0.028(5) 0.088(8) 0.012(4) 0.020(4) -0.013(4) -0.043(5)
O18 0.009(4) 0.028(5) 0.030(5) -0.006(4) -0.004(3) -0.009(3)
O19 0.015(4) 0.024(5) 0.038(5) 0.013(4) -0.004(4) -0.003(4)
O20 0.029(5) 0.073(7) 0.014(4) 0.012(4) -0.012(4) -0.037(5)
Cu1 0.0318(9) 0.0240(8) 0.0381(9) -0.0124(7) -0.0154(7) 0.0049(7)
Cu2 0.0159(8) 0.1003(18) 0.0272(9) -0.0161(10) 0.0097(7) -0.0172(9)
Cu3 0.0523(11) 0.0230(8) 0.0353(9) -0.0143(7) -0.0183(8) -0.0010(8)
C1 0.034(8) 0.077(12) 0.025(7) -0.005(8) 0.013(6) -0.046(9)
C2 0.015(6) 0.050(9) 0.028(7) -0.006(6) -0.002(5) -0.007(6)
C3 0.045(9) 0.060(10) 0.028(7) -0.023(7) 0.005(6) -0.036(8)
C4 0.031(7) 0.032(7) 0.017(6) -0.014(5) 0.010(5) -0.022(6)
C6 0.080(12) 0.022(7) 0.016(6) 0.010(5) -0.009(7) -0.019(7)
C7 0.035(7) 0.019(6) 0.011(5) -0.009(4) -0.001(5) -0.002(5)
C8 0.024(6) 0.020(6) 0.015(5) 0.003(5) 0.003(5) -0.014(5)
C9 0.034(7) 0.031(7) 0.015(6) -0.002(5) 0.002(5) -0.019(6)
C10 0.039(8) 0.035(8) 0.026(7) -0.028(6) -0.009(6) 0.016(6)
C11 0.030(7) 0.036(7) 0.016(6) -0.008(5) -0.007(5) -0.005(6)
C12 0.025(6) 0.023(6) 0.022(6) 0.006(5) -0.005(5) -0.002(5)
C13 0.022(6) 0.037(8) 0.013(5) -0.008(5) 0.005(5) -0.002(5)
C14 0.030(7) 0.024(6) 0.021(6) -0.001(5) -0.012(5) -0.003(5)
C15 0.018(6) 0.017(6) 0.016(5) 0.004(4) -0.006(4) -0.006(4)
C16 0.015(5) 0.012(5) 0.008(5) -0.003(4) 0.002(4) 0.001(4)
C17 0.019(6) 0.019(6) 0.019(5) 0.001(4) -0.002(5) -0.014(5)
C18 0.021(6) 0.009(5) 0.019(5) -0.002(4) -0.007(5) -0.002(4)
C19 0.016(5) 0.020(6) 0.011(5) -0.008(4) 0.002(4) -0.006(4)
C20 0.024(6) 0.023(6) 0.016(5) 0.006(5) -0.002(5) -0.018(5)
C21 0.020(6) 0.008(5) 0.013(5) -0.001(4) -0.004(4) -0.001(4)
C22 0.016(6) 0.029(7) 0.020(6) 0.003(5) 0.000(5) -0.013(5)
C23 0.019(6) 0.025(6) 0.035(7) -0.004(5) -0.009(5) -0.009(5)
C24 0.020(6) 0.038(8) 0.033(7) 0.007(6) 0.000(6) -0.013(6)
C25 0.030(7) 0.033(8) 0.045(8) -0.009(6) -0.012(6) -0.011(6)
C26 0.017(6) 0.028(7) 0.025(6) -0.011(5) 0.000(5) 0.002(5)
C27 0.038(7) 0.026(7) 0.014(5) -0.007(5) -0.002(5) -0.006(6)
C28 0.018(6) 0.023(6) 0.013(5) -0.009(5) 0.011(4) -0.006(5)
C29 0.028(7) 0.028(7) 0.024(6) -0.004(5) 0.003(5) -0.016(6)
C30 0.042(8) 0.023(6) 0.014(6) 0.001(5) -0.001(5) -0.016(6)
C31 0.030(7) 0.045(9) 0.051(9) -0.021(7) -0.028(7) 0.005(6)
C32 0.026(6) 0.019(6) 0.024(6) -0.006(5) -0.013(5) 0.001(5)
C33 0.030(7) 0.032(7) 0.025(6) -0.009(5) -0.017(5) -0.001(5)
C34 0.023(6) 0.028(7) 0.031(6) -0.020(5) -0.017(5) 0.004(5)
C35 0.010(5) 0.036(7) 0.028(6) -0.012(5) -0.006(5) -0.001(5)
C36 0.018(6) 0.029(7) 0.038(7) -0.021(6) -0.011(5) 0.005(5)
N1 0.016(5) 0.061(9) 0.036(7) -0.013(6) 0.004(5) -0.015(6)
N2 0.019(6) 0.075(9) 0.024(6) -0.023(6) 0.011(5) -0.029(6)
N3 0.021(6) 0.054(8) 0.030(6) 0.000(5) -0.007(5) -0.015(5)
N4 0.038(6) 0.024(6) 0.017(5) -0.009(4) -0.010(5) 0.002(5)
N5 0.041(7) 0.023(6) 0.018(5) -0.007(4) -0.007(5) -0.005(5)
N6 0.025(5) 0.030(6) 0.018(5) -0.008(4) -0.005(4) -0.004(4)
N7 0.026(6) 0.026(6) 0.024(5) -0.005(4) -0.009(4) -0.001(4)
N8 0.008(4) 0.023(5) 0.011(4) -0.004(4) 0.004(3) -0.003(4)
N9 0.041(7) 0.025(6) 0.015(5) 0.006(4) -0.005(5) -0.015(5)
N10 0.011(4) 0.022(5) 0.012(4) -0.002(4) 0.004(4) -0.010(4)
N11 0.026(6) 0.021(6) 0.036(6) -0.007(5) 0.007(5) -0.004(5)
N12 0.016(5) 0.050(7) 0.023(5) -0.007(5) -0.002(4) -0.012(5)
N13 0.022(5) 0.024(5) 0.030(6) -0.004(4) -0.005(4) -0.009(4)
N14 0.020(5) 0.020(5) 0.016(5) -0.005(4) 0.005(4) -0.005(4)
N15 0.021(6) 0.035(6) 0.036(6) -0.015(5) -0.004(5) 0.003(5)
N16 0.029(6) 0.027(6) 0.032(6) -0.011(5) -0.019(5) 0.001(5)
N17 0.020(6) 0.040(7) 0.055(8) -0.027(6) -0.016(5) 0.000(5)
N18 0.021(5) 0.028(6) 0.022(5) -0.007(4) -0.012(4) 0.000(4)

loop_
_atom_type_symbol
_atom_type_description
_atom_type_scat_dispersion_real
_atom_type_scat_dispersion_imag
_atom_type_scat_source
C C 0.0033 0.0016 'International Tables Vol C Tables 4.2.6.8 and 6.1.1.4'
H H 0.0000 0.0000 'International Tables Vol C Tables 4.2.6.8 and 6.1.1.4'
N N 0.0061 0.0033 'International Tables Vol C Tables 4.2.6.8 and 6.1.1.4'
O O 0.0106 0.0060 'International Tables Vol C Tables 4.2.6.8 and 6.1.1.4'
P P 0.1023 0.0942 'International Tables Vol C Tables 4.2.6.8 and 6.1.1.4'
W W -0.8490 6.8722 'International Tables Vol C Tables 4.2.6.8 and 6.1.1.4'
Cu Cu 0.3201 1.2651 'International Tables Vol C Tables 4.2.6.8 and 6.1.1.4'

loop_
_geom_angle_atom_site_label_1
_geom_angle_atom_site_label_2
_geom_angle_atom_site_label_3
_geom_angle
_geom_angle_site_symmetry_1
_geom_angle_site_symmetry_3
O1 P1 O1 180.0(19) . 2_656
O1 P1 O2' 69.3(7) . .
O1 P1 O2' 110.7(7) 2_656 .
O1 P1 O2' 110.7(7) . 2_656
O1 P1 O2' 69.3(7) 2_656 2_656
O2' P1 O2' 180.0(6) . 2_656
O1 P1 O2 109.9(7) . .
O1 P1 O2 70.1(7) 2_656 .
O2' P1 O2 71.2(6) . .
O2' P1 O2 108.8(6) 2_656 .
O1 P1 O2 70.1(7) . 2_656
O1 P1 O2 109.9(7) 2_656 2_656
O2' P1 O2 108.8(6) . 2_656
O2' P1 O2 71.2(6) 2_656 2_656
O2 P1 O2 180.0(8) . 2_656
O1 P1 O1' 68.6(7) . .
O1 P1 O1' 111.4(7) 2_656 .
O2' P1 O1' 108.3(6) . .
O2' P1 O1' 71.7(6) 2_656 .
O2 P1 O1' 72.3(6) . .
O2 P1 O1' 107.7(6) 2_656 .
O1 P1 O1' 111.4(7) . 2_656
O1 P1 O1' 68.6(7) 2_656 2_656
O2' P1 O1' 71.7(6) . 2_656
O2' P1 O1' 108.3(6) 2_656 2_656
O2 P1 O1' 107.7(6) . 2_656
O2 P1 O1' 72.3(6) 2_656 2_656
O1' P1 O1' 180.0(15) . 2_656
O19 W1 O20 101.6(4) . 2_656
O19 W1 O13 100.9(5) . .
O20 W1 O13 157.4(5) 2_656 .
O19 W1 O10 99.3(5) . .
O20 W1 O10 88.6(4) 2_656 .
O13 W1 O10 88.9(4) . .
O19 W1 O7 100.9(6) . .
O20 W1 O7 87.7(4) 2_656 .
O13 W1 O7 87.0(4) . .
O10 W1 O7 159.8(6) . .
O19 W1 O2' 159.3(4) . .
O20 W1 O2' 93.9(4) 2_656 .
O13 W1 O2' 64.0(5) . .
O10 W1 O2' 94.7(5) . .
O7 W1 O2' 65.8(5) . .
O19 W1 O1 159.3(5) . .
O20 W1 O1 65.3(4) 2_656 .
O13 W1 O1 93.3(5) . .
O10 W1 O1 65.8(5) . .
O7 W1 O1 94.6(5) . .
O2' W1 O1 41.3(4) . .
O15 W2 O5 103.1(5) . .
O15 W2 O11 102.6(5) . .
O5 W2 O11 89.0(4) . .
O15 W2 O6 100.4(5) . .
O5 W2 O6 156.3(5) . .
O11 W2 O6 88.4(4) . .
O15 W2 O13 101.3(5) . .
O5 W2 O13 85.9(5) . .
O11 W2 O13 156.0(6) . .
O6 W2 O13 87.0(4) . .
O15 W2 O1' 159.7(4) . 2_656
O5 W2 O1' 64.1(5) . 2_656
O11 W2 O1' 63.3(5) . 2_656
O6 W2 O1' 93.9(5) . 2_656
O13 W2 O1' 93.6(5) . 2_656
O15 W2 O2' 157.8(4) . .
O5 W2 O2' 91.4(4) . .
O11 W2 O2' 94.2(5) . .
O6 W2 O2' 65.3(4) . .
O13 W2 O2' 62.6(5) . .
O1' W2 O2' 42.5(4) 2_656 .
O14 W3 O4 101.9(5) . 2_656
O14 W3 O11 103.2(5) . .
O4 W3 O11 88.5(4) 2_656 .
O14 W3 O17 102.2(5) . .
O4 W3 O17 155.8(6) 2_656 .
O11 W3 O17 87.9(4) . .
O14 W3 O20 100.8(4) . .
O4 W3 O20 86.5(4) 2_656 .
O11 W3 O20 156.0(5) . .
O17 W3 O20 87.1(3) . .
O14 W3 O1' 160.3(5) . 2_656
O4 W3 O1' 64.2(5) 2_656 2_656
O11 W3 O1' 64.3(5) . 2_656
O17 W3 O1' 92.9(5) . 2_656
O20 W3 O1' 92.5(4) . 2_656
O14 W3 O1 158.8(5) . 2_656
O4 W3 O1 92.1(5) 2_656 2_656
O11 W3 O1 92.9(5) . 2_656
O17 W3 O1 64.2(4) . 2_656
O20 W3 O1 63.9(4) . 2_656
O1' W3 O1 40.8(4) 2_656 2_656
O16 W4 O3 102.0(6) . .
O16 W4 O7 100.0(5) . .
O3 W4 O7 89.1(5) . .
O16 W4 O6 100.5(5) . .
O3 W4 O6 157.5(6) . .
O7 W4 O6 88.4(4) . .
O16 W4 O8 102.5(6) . .
O3 W4 O8 87.3(4) . .
O7 W4 O8 157.5(6) . .
O6 W4 O8 86.4(5) . .
O16 W4 O2 159.4(4) . .
O3 W4 O2 64.2(5) . .
O7 W4 O2 95.1(5) . .
O6 W4 O2 93.7(5) . .
O8 W4 O2 63.4(5) . .
O16 W4 O2' 158.4(4) . .
O3 W4 O2' 93.4(6) . .
O7 W4 O2' 64.8(5) . .
O6 W4 O2' 65.4(4) . .
O8 W4 O2' 93.2(5) . .
O2 W4 O2' 42.2(4) . .
O12 W5 O8 102.7(6) . .
O12 W5 O17 102.0(5) . .
O8 W5 O17 88.7(4) . .
O12 W5 O9 101.1(5) . .
O8 W5 O9 88.0(4) . .
O17 W5 O9 156.8(5) . .
O12 W5 O10 100.5(5) . 2_656
O8 W5 O10 156.8(6) . 2_656
O17 W5 O10 86.8(4) . 2_656
O9 W5 O10 87.3(4) . 2_656
O12 W5 O2 159.2(5) . .
O8 W5 O2 63.9(5) . .
O17 W5 O2 93.8(5) . .
O9 W5 O2 64.3(5) . .
O10 W5 O2 93.7(5) 2_656 .
O12 W5 O1 159.3(5) . 2_656
O8 W5 O1 93.0(6) . 2_656
O17 W5 O1 64.5(4) . 2_656
O9 W5 O1 92.7(5) . 2_656
O10 W5 O1 64.6(4) 2_656 2_656
O2 W5 O1 41.4(4) . 2_656
O18 W6 O5 101.9(5) . 2_656
O18 W6 O9 101.9(5) . .
O5 W6 O9 87.9(5) 2_656 .
O18 W6 O4 99.9(5) . .
O5 W6 O4 89.8(4) 2_656 .
O9 W6 O4 158.1(6) . .
O18 W6 O3 101.0(5) . .
O5 W6 O3 157.1(6) 2_656 .
O9 W6 O3 86.7(4) . .
O4 W6 O3 87.0(5) . .
O18 W6 O1' 157.4(4) . .
O5 W6 O1' 64.8(5) 2_656 .
O9 W6 O1' 96.0(5) . .
O4 W6 O1' 63.5(5) . .
O3 W6 O1' 93.6(6) . .
O18 W6 O2 158.9(4) . .
O5 W6 O2 93.8(4) 2_656 .
O9 W6 O2 64.3(5) . .
O4 W6 O2 94.2(5) . .
O3 W6 O2 63.9(5) . .
O1' W6 O2 43.6(4) . .
P1 O1' O1 54.6(6) . .
P1 O1' O2' 53.5(5) . 2_656
O1 O1' O2' 90.0(8) . 2_656
P1 O1' O2 53.6(5) . .
O1 O1' O2 89.4(8) . .
O2' O1' O2 86.8(8) 2_656 .
P1 O1' W3 126.3(7) . 2_656
O1 O1' W3 71.8(6) . 2_656
O2' O1' W3 134.0(8) 2_656 2_656
O2 O1' W3 133.0(7) . 2_656
P1 O1' W6 121.9(7) . .
O1 O1' W6 132.6(8) . .
O2' O1' W6 127.6(8) 2_656 .
O2 O1' W6 68.3(5) . .
W3 O1' W6 93.1(4) 2_656 .
P1 O1' W2 122.5(7) . 2_656
O1 O1' W2 132.7(8) . 2_656
O2' O1' W2 69.1(6) 2_656 2_656
O2 O1' W2 129.1(7) . 2_656
W3 O1' W2 92.5(4) 2_656 2_656
W6 O1' W2 91.3(4) . 2_656
P1 O1 O1' 56.8(6) . .
P1 O1 O2' 55.7(6) . .
O1' O1 O2' 92.5(9) . .
P1 O1 O2 55.8(6) . 2_656
O1' O1 O2 91.8(9) . 2_656
O2' O1 O2 91.6(8) . 2_656
P1 O1 W1 124.5(7) . .
O1' O1 W1 131.3(8) . .
O2' O1 W1 68.8(6) . .
O2 O1 W1 131.4(8) 2_656 .
P1 O1 W5 124.0(7) . 2_656
O1' O1 W5 129.9(8) . 2_656
O2' O1 W5 131.6(8) . 2_656
O2 O1 W5 68.2(6) 2_656 2_656
W1 O1 W5 91.8(4) . 2_656
P1 O1 W3 124.2(7) . 2_656
O1' O1 W3 67.4(6) . 2_656
O2' O1 W3 131.6(8) . 2_656
O2 O1 W3 130.6(8) 2_656 2_656
W1 O1 W3 91.6(4) . 2_656
W5 O1 W3 91.0(4) 2_656 2_656
P1 O2' O1 54.9(6) . .
P1 O2' O2 54.8(5) . .
O1 O2' O2 90.7(8) . .
P1 O2' O1' 54.8(6) . 2_656
O1 O2' O1' 91.5(8) . 2_656
O2 O2' O1' 88.2(8) . 2_656
P1 O2' W1 124.9(7) . .
O1 O2' W1 70.0(6) . .
O2 O2' W1 132.4(7) . .
O1' O2' W1 133.5(7) 2_656 .
P1 O2' W4 123.3(7) . .
O1 O2' W4 131.4(8) . .
O2 O2' W4 68.4(5) . .
O1' O2' W4 129.0(7) 2_656 .
W1 O2' W4 91.9(4) . .
P1 O2' W2 123.2(6) . .
O1 O2' W2 132.8(8) . .
O2 O2' W2 128.8(7) . .
O1' O2' W2 68.4(6) 2_656 .
W1 O2' W2 92.9(4) . .
W4 O2' W2 91.2(4) . .
P1 O2 O1 54.1(6) . 2_656
P1 O2 O2' 54.0(5) . .
O1 O2 O2' 89.8(8) 2_656 .
P1 O2 O1' 54.1(5) . .
O1 O2 O1' 90.0(8) 2_656 .
O2' O2 O1' 87.4(8) . .
P1 O2 W6 122.1(6) . .
O1 O2 W6 130.7(7) 2_656 .
O2' O2 W6 130.1(7) . .
O1' O2 W6 68.1(5) . .
P1 O2 W5 124.6(6) . .
O1 O2 W5 70.5(6) 2_656 .
O2' O2 W5 132.6(7) . .
O1' O2 W5 133.2(7) . .
W6 O2 W5 92.7(4) . .
P1 O2 W4 123.3(6) . .
O1 O2 W4 132.8(7) 2_656 .
O2' O2 W4 69.4(5) . .
O1' O2 W4 128.8(7) . .
W6 O2 W4 92.6(4) . .
W5 O2 W4 92.7(4) . .
W4 O3 W6 139.0(7) . .
W3 O4 W6 138.3(6) 2_656 .
W6 O5 W2 138.9(6) 2_656 .
W2 O6 W4 137.6(6) . .
W1 O7 W4 137.1(7) . .
W5 O8 W4 139.3(7) . .
W5 O9 W6 138.3(7) . .
W1 O10 W5 137.2(6) . 2_656
W3 O11 W2 139.3(7) . .
W1 O13 W2 140.0(7) . .
W5 O17 W3 140.0(6) . .
W1 O20 W3 138.5(6) 2_656 .
N6 Cu1 N7 174.3(5) . .
N1 Cu2 N12 176.9(6) 1_744 .
N13 Cu3 N16 173.8(5) . .
N1 C1 N2 109.3(14) . .
N1 C1 H1A 125.4 . .
N2 C1 H1A 125.4 . .
N3 C2 N1 115.6(14) . .
N3 C2 H2A 122.2 . .
N1 C2 H2A 122.2 . .
N2 C3 C4 112.1(11) . .
N2 C3 H3A 109.2 . .
C4 C3 H3A 109.2 . .
N2 C3 H3B 109.2 . .
C4 C3 H3B 109.2 . .
H3A C3 H3B 107.9 . .
C5 C4 C9 118.9(14) . .
C5 C4 C3 121.5(12) . .
C9 C4 C3 119.6(14) . .
C4 C5 C6 121.7(14) . .
C4 C5 H5A 119.2 . .
C6 C5 H5A 119.2 . .
C5 C6 C7 121.5(14) . .
C5 C6 H6A 119.3 . .
C7 C6 H6A 119.3 . .
C8 C7 C6 116.0(13) . .
C8 C7 C10 121.4(12) . .
C6 C7 C10 122.6(13) . .
C9 C8 C7 121.4(11) . .
C9 C8 H8A 119.3 . .
C7 C8 H8A 119.3 . .
C8 C9 C4 120.5(13) . .
C8 C9 H9A 119.8 . .
C4 C9 H9A 119.8 . .
N4 C10 C7 109.9(11) . .
N4 C10 H10A 109.7 . .
C7 C10 H10A 109.7 . .
N4 C10 H10B 109.7 . .
C7 C10 H10B 109.7 . .
H10A C10 H10B 108.2 . .
N6 C11 N4 109.9(11) . .
N6 C11 H11A 125.0 . .
N4 C11 H11A 125.0 . .
N5 C12 N6 113.1(11) . .
N5 C12 H12A 123.5 . .
N6 C12 H12A 123.5 . .
N9 C13 N7 114.0(11) . .
N9 C13 H13A 123.0 . .
N7 C13 H13A 123.0 . .
N8 C14 N7 109.9(11) . .
N8 C14 H14A 125.0 . .
N7 C14 H14A 125.0 . .
N8 C15 C16 110.8(9) . .
N8 C15 H15A 109.5 . .
C16 C15 H15A 109.5 . .
N8 C15 H15B 109.5 . .
C16 C15 H15B 109.5 . .
H15A C15 H15B 108.1 . .
C17 C16 C21 118.7(10) . .
C17 C16 C15 119.8(10) . .
C21 C16 C15 121.4(9) . .
C18 C17 C16 120.3(10) . .
C18 C17 H17A 119.9 . .
C16 C17 H17A 119.9 . .
C17 C18 C19 120.7(10) . .
C17 C18 H18A 119.6 . .
C19 C18 H18A 119.6 . .
C20 C19 C18 118.9(10) . .
C20 C19 C22 124.4(10) . .
C18 C19 C22 116.4(10) . .
C19 C20 C21 119.6(10) . .
C19 C20 H20A 120.2 . .
C21 C20 H20A 120.2 . .
C16 C21 C20 121.5(10) . .
C16 C21 H21A 119.2 . .
C20 C21 H21A 119.2 . .
N10 C22 C19 114.7(10) . .
N10 C22 H22A 108.6 . .
C19 C22 H22A 108.6 . .
N10 C22 H22B 108.6 . .
C19 C22 H22B 108.6 . .
H22A C22 H22B 107.6 . .
N10 C23 N12 111.3(12) . .
N10 C23 H23A 124.3 . .
N12 C23 H23A 124.3 . .
N11 C24 N12 112.2(12) . .
N11 C24 H24A 123.9 . .
N12 C24 H24A 123.9 . .
N15 C25 N13 115.6(13) . .
N15 C25 H25A 122.2 . .
N13 C25 H25A 122.2 . .
N14 C26 N13 109.5(11) . .
N14 C26 H26A 125.2 . .
N13 C26 H26A 125.2 . .
N14 C27 C28 114.4(10) . .
N14 C27 H27A 108.7 . .
C28 C27 H27A 108.7 . .
N14 C27 H27B 108.7 . .
C28 C27 H27B 108.7 . .
H27A C27 H27B 107.6 . .
C30 C28 C29 120.4(12) 2_757 .
C30 C28 C27 120.0(11) 2_757 .
C29 C28 C27 119.6(12) . .
C28 C29 C30 118.9(13) . .
C28 C29 H29A 120.6 . .
C30 C29 H29A 120.6 . .
C28 C30 C29 120.7(12) 2_757 .
C28 C30 H30A 119.6 2_757 .
C29 C30 H30A 119.6 . .
N17 C31 N16 114.4(12) . .
N17 C31 H31A 122.8 . .
N16 C31 H31A 122.8 . .
N18 C32 N16 108.8(11) . .
N18 C32 H32A 125.6 . .
N16 C32 H32A 125.6 . .
N18 C33 C34 110.8(10) . .
N18 C33 H33A 109.5 . .
C34 C33 H33A 109.5 . .
N18 C33 H33B 109.5 . .
C34 C33 H33B 109.5 . .
H33A C33 H33B 108.1 . .
C36 C34 C35 119.3(13) 2_746 .
C36 C34 C33 120.5(11) 2_746 .
C35 C34 C33 120.2(12) . .
C36 C35 C34 120.0(12) . .
C36 C35 H35A 120.0 . .
C34 C35 H35A 120.0 . .
C34 C36 C35 120.7(12) 2_746 .
C34 C36 H36A 119.7 2_746 .
C35 C36 H36A 119.7 . .
C1 N1 C2 104.3(12) . .
C1 N1 Cu2 124.3(10) . 1_366
C2 N1 Cu2 131.0(11) . 1_366
C1 N2 N3 108.7(12) . .
C1 N2 C3 130.2(14) . .
N3 N2 C3 121.1(11) . .
C2 N3 N2 102.2(11) . .
C11 N4 N5 110.1(10) . .
C11 N4 C10 128.1(11) . .
N5 N4 C10 121.5(11) . .
C12 N5 N4 103.5(10) . .
C11 N6 C12 103.5(11) . .
C11 N6 Cu1 128.7(9) . .
C12 N6 Cu1 127.8(9) . .
C14 N7 C13 102.6(10) . .
C14 N7 Cu1 125.4(9) . .
C13 N7 Cu1 132.0(9) . .
C14 N8 N9 110.4(10) . .
C14 N8 C15 127.1(9) . .
N9 N8 C15 122.4(9) . .
C13 N9 N8 103.1(10) . .
C23 N10 N11 108.8(10) . .
C23 N10 C22 130.6(11) . .
N11 N10 C22 120.5(9) . .
C24 N11 N10 104.0(10) . .
C23 N12 C24 103.6(11) . .
C23 N12 Cu2 129.1(10) . .
C24 N12 Cu2 127.2(9) . .
C26 N13 C25 101.9(11) . .
C26 N13 Cu3 126.5(9) . .
C25 N13 Cu3 131.5(10) . .
C26 N14 N15 110.9(11) . .
C26 N14 C27 127.4(11) . .
N15 N14 C27 121.7(10) . .
C25 N15 N14 102.1(11) . .
C31 N16 C32 103.2(11) . .
C31 N16 Cu3 125.5(9) . .
C32 N16 Cu3 131.3(9) . .
C31 N17 N18 102.9(11) . .
C32 N18 N17 110.6(10) . .
C32 N18 C33 129.9(11) . .
N17 N18 C33 119.3(10) . .

loop_
_geom_bond_atom_site_label_1
_geom_bond_atom_site_label_2
_geom_bond_distance
_geom_bond_site_symmetry_2
P1 O1 1.504(13) .
P1 O1 1.504(13) 2_656
P1 O2' 1.519(12) .
P1 O2' 1.519(12) 2_656
P1 O2 1.535(12) .
P1 O2 1.535(12) 2_656
P1 O1' 1.545(13) .
P1 O1' 1.545(13) 2_656
W1 O19 1.667(8) .
W1 O20 1.879(8) 2_656
W1 O13 1.887(9) .
W1 O10 1.890(9) .
W1 O7 1.895(9) .
W1 O2' 2.430(12) .
W1 O1 2.449(13) .
W2 O15 1.671(7) .
W2 O5 1.884(11) .
W2 O11 1.886(9) .
W2 O6 1.898(9) .
W2 O13 1.903(9) .
W2 O1' 2.472(13) 2_656
W2 O2' 2.483(12) .
W3 O14 1.678(8) .
W3 O4 1.882(9) 2_656
W3 O11 1.886(9) .
W3 O17 1.900(8) .
W3 O20 1.911(8) .
W3 O1' 2.425(13) 2_656
W3 O1 2.495(13) 2_656
W4 O16 1.676(8) .
W4 O3 1.870(9) .
W4 O7 1.894(10) .
W4 O6 1.904(9) .
W4 O8 1.910(10) .
W4 O2 2.460(12) .
W4 O2' 2.475(12) .
W5 O12 1.686(8) .
W5 O8 1.880(10) .
W5 O17 1.882(8) .
W5 O9 1.892(9) .
W5 O10 1.917(9) 2_656
W5 O2 2.451(12) .
W5 O1 2.488(13) 2_656
W6 O18 1.680(7) .
W6 O5 1.872(11) 2_656
W6 O9 1.900(10) .
W6 O4 1.902(10) .
W6 O3 1.918(9) .
W6 O1' 2.445(13) .
W6 O2 2.449(12) .
O1' O1 1.718(18) .
O1' O2' 1.795(17) 2_656
O1' O2 1.818(17) .
O1' W3 2.425(13) 2_656
O1' W2 2.472(12) 2_656
O1 O2' 1.719(17) .
O1 O2 1.745(17) 2_656
O1 W5 2.488(13) 2_656
O1 W3 2.495(13) 2_656
O2' O2 1.777(17) .
O2' O1' 1.795(17) 2_656
O2 O1 1.745(17) 2_656
O4 W3 1.882(9) 2_656
O5 W6 1.872(11) 2_656
O10 W5 1.917(9) 2_656
O20 W1 1.879(8) 2_656
Cu1 N6 1.875(11) .
Cu1 N7 1.883(11) .
Cu2 N1 1.871(11) 1_744
Cu2 N12 1.885(11) .
Cu3 N13 1.894(11) .
Cu3 N16 1.904(10) .
C1 N1 1.30(2) .
C1 N2 1.371(16) .
C1 H1A 0.9300 .
C2 N3 1.301(18) .
C2 N1 1.354(19) .
C2 H2A 0.9300 .
C3 N2 1.467(18) .
C3 C4 1.51(2) .
C3 H3A 0.9700 .
C3 H3B 0.9700 .
C4 C5 1.35(2) .
C4 C9 1.393(17) .
C5 C6 1.35(2) .
C5 H5A 0.9300 .
C6 C7 1.424(19) .
C6 H6A 0.9300 .
C7 C8 1.391(17) .
C7 C10 1.50(2) .
C8 C9 1.366(19) .
C8 H8A 0.9300 .
C9 H9A 0.9300 .
C10 N4 1.455(15) .
C10 H10A 0.9700 .
C10 H10B 0.9700 .
C11 N6 1.316(16) .
C11 N4 1.333(17) .
C11 H11A 0.9300 .
C12 N5 1.306(17) .
C12 N6 1.390(16) .
C12 H12A 0.9300 .
C13 N9 1.312(17) .
C13 N7 1.373(17) .
C13 H13A 0.9300 .
C14 N8 1.320(16) .
C14 N7 1.341(16) .
C14 H14A 0.9300 .
C15 N8 1.485(14) .
C15 C16 1.513(15) .
C15 H15A 0.9700 .
C15 H15B 0.9700 .
C16 C17 1.387(16) .
C16 C21 1.388(15) .
C17 C18 1.380(16) .
C17 H17A 0.9300 .
C18 C19 1.409(16) .
C18 H18A 0.9300 .
C19 C20 1.382(17) .
C19 C22 1.515(16) .
C20 C21 1.391(16) .
C20 H20A 0.9300 .
C21 H21A 0.9300 .
C22 N10 1.465(14) .
C22 H22A 0.9700 .
C22 H22B 0.9700 .
C23 N10 1.290(16) .
C23 N12 1.323(17) .
C23 H23A 0.9300 .
C24 N11 1.324(17) .
C24 N12 1.333(19) .
C24 H24A 0.9300 .
C25 N15 1.287(18) .
C25 N13 1.365(18) .
C25 H25A 0.9300 .
C26 N14 1.318(15) .
C26 N13 1.331(17) .
C26 H26A 0.9300 .
C27 N14 1.474(16) .
C27 C28 1.502(18) .
C27 H27A 0.9700 .
C27 H27B 0.9700 .
C28 C30 1.391(19) 2_757
C28 C29 1.400(17) .
C29 C30 1.40(2) .
C29 H29A 0.9300 .
C30 C28 1.391(19) 2_757
C30 H30A 0.9300 .
C31 N17 1.303(18) .
C31 N16 1.330(17) .
C31 H31A 0.9300 .
C32 N18 1.312(16) .
C32 N16 1.337(16) .
C32 H32A 0.9300 .
C33 N18 1.456(16) .
C33 C34 1.501(19) .
C33 H33A 0.9700 .
C33 H33B 0.9700 .
C34 C36 1.363(18) 2_746
C34 C35 1.385(17) .
C35 C36 1.378(19) .
C35 H35A 0.9300 .
C36 C34 1.363(18) 2_746
C36 H36A 0.9300 .
N1 Cu2 1.871(11) 1_366
N2 N3 1.385(18) .
N4 N5 1.362(14) .
N8 N9 1.361(13) .
N10 N11 1.351(14) .
N14 N15 1.354(15) .
N17 N18 1.338(14) .
